data_7704092
loop_
_publ_author_name
'Terao, Ikumi'
'Horii, Sena'
'Nakazawa, Jun'
'Okamura, Masaya'
'Hikichi, Shiro'

_publ_section_title
;
 Efficient alkane hydroxylation catalysis of nickel(ii) complexes with
 oxazoline donor containing tripodal tetradentate ligands.
;
_journal_issue 18
_journal_name_full 'Dalton transactions (Cambridge, England : 2003)'
_journal_page_first 6108
_journal_page_last 6118
_journal_paper_doi 10.1039/d0dt00733a
_journal_volume 49
_journal_year 2020
_chemical_compound_source 'synthesis as described'
_chemical_formula_moiety 'C20 H33 N4 Ni O5, C24 H20 B1'
_chemical_formula_sum 'C44 H53 B N4 Ni O5'
_chemical_formula_weight 787.42
_chemical_name_common '[Ni(OAc)(TOAMe2)](BPh4)'
_chemical_name_systematic '[(Acetato){tris(4,4-dimethyl-2-oxazolylmethyl)amine}nickel(II)]tetraphenylborate'
_space_group_crystal_system triclinic
_space_group_IT_number 2
_space_group_name_Hall '-P 1'
_space_group_name_H-M_alt 'P -1'
_audit_creation_method SHELXL-2014/7
_audit_update_record
;
2020-02-13 deposited with the CCDC.	2020-04-15 downloaded from the CCDC.
;
_cell_angle_alpha 64.129(15)
_cell_angle_beta 83.65(2)
_cell_angle_gamma 81.82(2)
_cell_formula_units_Z 2
_cell_length_a 11.790(6)
_cell_length_b 13.799(6)
_cell_length_c 15.362(7)
_cell_measurement_reflns_used 6100
_cell_measurement_temperature 293(2)
_cell_measurement_theta_max 27.4514
_cell_measurement_theta_min 1.6492
_cell_volume 2222.6(18)
_computing_cell_refinement 'CrystalClear (Rigaku Inc., 2007)'
_computing_data_collection 'CrystalClear (Rigaku Inc., 2007)'
_computing_data_reduction 'CrystalClear (Rigaku Inc., 2007), SORTAV (Blessing, 1995)'
_computing_molecular_graphics 'Ortep-3 for Windows (Farrugia, 1997)'
_computing_publication_material 'WinGX publication routines (Farrugia, 1999)'
_computing_structure_refinement 'SHELXL-2014/7 (Sheldrick, 2014)'
_computing_structure_solution 'SIR92 (Giacovazzo et al, 1993)'
_diffrn_ambient_temperature 293(2)
_diffrn_detector_area_resol_mean 28.5714
_diffrn_measured_fraction_theta_full 0.914
_diffrn_measured_fraction_theta_max 0.914
_diffrn_measurement_details
;
scan:
	Number of images: 600
	           Slice: -110.0000 - 70.0000
	     Image width: 0.3000
	        Exp time: 15.0000
	   Rotation axis: Omega
	           Omega: 0.0000
	             Chi: 45.0000
	             Phi: 0.0000
	             XTD: 45.2014
	          2theta: -20.0548
scan:
	Number of images: 600
	           Slice: -110.0000 - 70.0000
	     Image width: 0.3000
	        Exp time: 15.0000
	   Rotation axis: Omega
	           Omega: 0.0000
	             Chi: 45.0000
	             Phi: 90.0000
	             XTD: 45.2014
	          2theta: -20.0548

;
_diffrn_measurement_device
;
Saturn70 (4x4 bin mode)
;
_diffrn_measurement_device_details
;
AFC10: Fixed Chi 2 circle
;
_diffrn_measurement_method \w
_diffrn_orient_matrix_type d*Trek
_diffrn_orient_matrix_UB_11 0.0797
_diffrn_orient_matrix_UB_12 -0.0068
_diffrn_orient_matrix_UB_13 -0.0312
_diffrn_orient_matrix_UB_21 -0.0209
_diffrn_orient_matrix_UB_22 0.0646
_diffrn_orient_matrix_UB_23 -0.0442
_diffrn_orient_matrix_UB_31 0.0232
_diffrn_orient_matrix_UB_32 0.0146
_diffrn_orient_matrix_UB_33 0.0671
_diffrn_radiation_detector CCD
_diffrn_radiation_source 'Rotating Anode'
_diffrn_radiation_type MoK\a
_diffrn_radiation_wavelength 0.71073
_diffrn_reflns_av_R_equivalents 0.0250
_diffrn_reflns_Laue_measured_fraction_full 0.914
_diffrn_reflns_Laue_measured_fraction_max 0.914
_diffrn_reflns_limit_h_max 14
_diffrn_reflns_limit_h_min -15
_diffrn_reflns_limit_k_max 17
_diffrn_reflns_limit_k_min -17
_diffrn_reflns_limit_l_max 19
_diffrn_reflns_limit_l_min -19
_diffrn_reflns_number 9293
_diffrn_reflns_point_group_measured_fraction_full 0.914
_diffrn_reflns_point_group_measured_fraction_max 0.914
_diffrn_reflns_reduction_process 'Lp corrections applied'
_diffrn_reflns_theta_full 27.449
_diffrn_reflns_theta_max 27.449
_diffrn_reflns_theta_min 1.649
_diffrn_source_current 60.0000
_diffrn_source_power 3.0000
_diffrn_source_voltage 50.0000
_exptl_absorpt_coefficient_mu 0.482
_exptl_absorpt_correction_T_max 0.9008
_exptl_absorpt_correction_T_min 0.8208
_exptl_absorpt_correction_type numerical
_exptl_absorpt_process_details
;Numerical (Based on real shape of the crystal) absorption
correction was parformed on CrystalClear (Rigaku Inc., 2007)
with FS_ABSCOR method.
;
_exptl_crystal_colour Green
_exptl_crystal_density_diffrn 1.177
_exptl_crystal_description Block
_exptl_crystal_F_000 836
_exptl_crystal_size_max 0.550
_exptl_crystal_size_mid 0.250
_exptl_crystal_size_min 0.250
_refine_diff_density_max 0.422
_refine_diff_density_min -0.324
_refine_diff_density_rms 0.042
_refine_ls_extinction_method none
_refine_ls_goodness_of_fit_ref 0.725
_refine_ls_hydrogen_treatment mixed
_refine_ls_matrix_type full
_refine_ls_number_parameters 496
_refine_ls_number_reflns 9293
_refine_ls_number_restraints 0
_refine_ls_restrained_S_all 0.725
_refine_ls_R_factor_all 0.0618
_refine_ls_R_factor_gt 0.0437
_refine_ls_shift/su_max 0.008
_refine_ls_shift/su_mean 0.002
_refine_ls_structure_factor_coef Fsqd
_refine_ls_weighting_details 'calc w=1/[\s^2^(Fo^2^)+(0.1532P)^2^+0.0000P] where P=(Fo^2^+2Fc^2^)/3'
_refine_ls_weighting_scheme calc
_refine_ls_wR_factor_ref 0.1589
_reflns_Friedel_coverage 0.000
_reflns_number_gt 6613
_reflns_number_total 9293
_reflns_threshold_expression 'I > 2\s(I)'
_cod_data_source_file d0dt00733a2.cif
_cod_data_source_block shelx_CCDC2
_cod_depositor_comments
;
The following automatic conversions were performed:

data item '_exptl_absorpt_correction_type' value 'Numerical' was
changed to 'numerical' in accordance with the
/home/data/users/saulius/crontab/automatic-downloads/rss-feeds/RSC/lib/dictionaries/cif_core.dic
dictionary named 'cif_core.dic' version 2.4.2 last updated on
2011-04-26.

Automatic conversion script
Id: cif_fix_values 7556 2019-12-06 15:28:31Z antanas 

 Adding full bibliography for 7704090--7704094.cif.
;
_cod_database_code 7704092
_shelx_shelxl_version_number 2014/7
_shelx_space_group_comment
;
The symmetry employed for this shelxl refinement is uniquely defined
by the following loop, which should always be used as a source of
symmetry information in preference to the above space-group names.
They are only intended as comments.
;
_shelx_estimated_absorpt_t_min 0.777
_shelx_estimated_absorpt_t_max 0.889
_diffrn_number_total 9293
_diffrn_reflns_av_sigmai/deti 0.0769

loop_
_space_group_symop_operation_xyz
'x, y, z'
'-x, -y, -z'

loop_
_atom_site_label
_atom_site_fract_x
_atom_site_fract_y
_atom_site_fract_z
_atom_site_U_iso_or_equiv
_atom_site_adp_type
_atom_site_calc_flag
_atom_site_refinement_flags
_atom_site_occupancy
_atom_site_disorder_assembly
_atom_site_disorder_group
_atom_site_type_symbol
Ni1 0.29600(2) 0.348737(19) 0.110501(17) 0.04166(12) Uani d . 1 . . Ni
O2 0.29468(14) 0.51904(12) 0.02105(11) 0.0516(4) Uani d . 1 . . O
O31 0.49296(17) 0.29058(17) -0.10610(13) 0.0727(5) Uani d . 1 . . O
O1 0.13886(14) 0.43690(13) 0.07495(13) 0.0584(4) Uani d . 1 . . O
N4 0.47647(15) 0.28888(14) 0.13412(12) 0.0471(4) Uani d . 1 . . N
N1 0.32770(19) 0.38866(17) 0.22623(13) 0.0586(5) Uani d . 1 . . N
N3 0.34079(17) 0.32134(15) -0.01429(12) 0.0490(4) Uani d . 1 . . N
O21 0.35994(18) 0.03655(17) 0.30998(17) 0.1034(9) Uani d . 1 . . O
N2 0.27189(16) 0.19112(15) 0.20358(13) 0.0499(4) Uani d . 1 . . N
C111 0.73369(19) 0.01058(19) 0.32692(16) 0.0522(5) Uani d . 1 . . C
C36 0.5353(2) 0.2868(2) 0.04417(17) 0.0556(5) Uani d . 1 . . C
H36A 0.583 0.2186 0.0599 0.067 Uiso calc R 1 . . H
H36B 0.5844 0.3449 0.0143 0.067 Uiso calc R 1 . . H
O11 0.4692(2) 0.4443(2) 0.27515(16) 0.1037(8) Uani d . 1 . . O
C116 0.6651(2) -0.0045(2) 0.41237(17) 0.0636(6) Uani d . 1 . . C
H116 0.6356 -0.0706 0.4482 0.076 Uiso calc R 1 . . H
C16 0.5228(2) 0.3672(2) 0.16036(18) 0.0635(6) Uani d . 1 . . C
H16A 0.542 0.4304 0.1022 0.076 Uiso calc R 1 . . H
H16B 0.5917 0.3337 0.1957 0.076 Uiso calc R 1 . . H
C131 0.7646(2) -0.0261(2) 0.16790(18) 0.0573(6) Uani d . 1 . . C
C115 0.6404(3) 0.0762(3) 0.44443(19) 0.0759(8) Uani d . 1 . . C
H115 0.593 0.0639 0.5 0.091 Uiso calc R 1 . . H
C132 0.6645(2) -0.0170(2) 0.1242(2) 0.0652(6) Uani d . 1 . . C
H132 0.6015 -0.049 0.1627 0.078 Uiso calc R 1 . . H
C26 0.4794(2) 0.17938(19) 0.21715(17) 0.0606(6) Uani d . 1 . . C
H26A 0.5343 0.1294 0.2011 0.073 Uiso calc R 1 . . H
H26B 0.5051 0.183 0.2734 0.073 Uiso calc R 1 . . H
C15 0.4325(3) 0.3997(2) 0.22195(16) 0.0657(7) Uani d . 1 . . C
C136 0.8549(3) 0.0241(3) 0.1034(2) 0.0780(8) Uani d . 1 . . C
H136 0.9246 0.0203 0.1283 0.094 Uiso calc R 1 . . H
C141 0.6907(2) -0.1854(2) 0.33625(17) 0.0642(7) Uani d . 1 . . C
C112 0.7762(2) 0.1124(2) 0.27896(19) 0.0599(6) Uani d . 1 . . C
H112 0.8213 0.127 0.2219 0.072 Uiso calc R 1 . . H
C35 0.4479(2) 0.29980(18) -0.02527(15) 0.0518(5) Uani d . 1 . . C
C121 0.9057(2) -0.1358(2) 0.3209(2) 0.0622(6) Uani d . 1 . . C
C134 0.7461(4) 0.0868(3) -0.0366(2) 0.0902(10) Uani d . 1 . . C
H134 0.7401 0.1231 -0.1033 0.108 Uiso calc R 1 . . H
C1 0.1871(2) 0.52329(19) 0.02712(17) 0.0554(6) Uani d . 1 . . C
C113 0.7540(2) 0.1918(2) 0.3124(2) 0.0696(7) Uani d . 1 . . C
H113 0.7859 0.257 0.2789 0.084 Uiso calc R 1 . . H
C23 0.1774(2) 0.1187(2) 0.25032(18) 0.0624(6) Uani d . 1 . . C
C33 0.2889(2) 0.3339(2) -0.10435(17) 0.0614(6) Uani d . 1 . . C
C135 0.8441(4) 0.0793(3) 0.0037(2) 0.0935(10) Uani d . 1 . . C
H135 0.9063 0.1117 -0.0359 0.112 Uiso calc R 1 . . H
C146 0.7326(3) -0.2946(2) 0.36491(18) 0.0743(8) Uani d . 1 . . C
H146 0.8112 -0.3127 0.3587 0.089 Uiso calc R 1 . . H
B1 0.7739(2) -0.0849(2) 0.2879(2) 0.0553(6) Uani d . 1 . . B
C126 0.9459(2) -0.1419(2) 0.4061(2) 0.0737(8) Uani d . 1 . . C
H126 0.8987 -0.1089 0.4404 0.088 Uiso calc R 1 . . H
C25 0.3645(2) 0.13777(19) 0.24128(17) 0.0590(6) Uani d . 1 . . C
C114 0.6851(3) 0.1748(3) 0.3951(2) 0.0763(8) Uani d . 1 . . C
H114 0.6688 0.2283 0.4174 0.092 Uiso calc R 1 . . H
C125 1.0494(3) -0.1929(3) 0.4418(3) 0.1021(12) Uani d . 1 . . C
H125 1.0703 -0.1951 0.4993 0.123 Uiso calc R 1 . . H
C133 0.6551(3) 0.0394(3) 0.0232(2) 0.0824(9) Uani d . 1 . . C
H133 0.586 0.0445 -0.0033 0.099 Uiso calc R 1 . . H
C122 0.9830(3) -0.1843(3) 0.2716(3) 0.0914(10) Uani d . 1 . . C
H122 0.9624 -0.1818 0.2139 0.11 Uiso calc R 1 . . H
C34 0.3943(3) 0.3069(3) -0.1614(2) 0.0911(10) Uani d . 1 . . C
H34A 0.3865 0.2418 -0.1687 0.109 Uiso calc R 1 . . H
H34B 0.4026 0.3659 -0.2254 0.109 Uiso calc R 1 . . H
C31 0.2348(3) 0.4507(3) -0.1582(2) 0.0939(11) Uani d . 1 . . C
H31A 0.2924 0.4995 -0.1745 0.141 Uiso calc R 1 . . H
H31B 0.1748 0.4669 -0.1174 0.141 Uiso calc R 1 . . H
H31C 0.2034 0.459 -0.2163 0.141 Uiso calc R 1 . . H
C145 0.6594(4) -0.3784(3) 0.4029(2) 0.0894(10) Uani d . 1 . . C
H145 0.6902 -0.4501 0.4222 0.107 Uiso calc R 1 . . H
C2 0.1152(3) 0.6297(2) -0.0226(3) 0.0896(10) Uani d . 1 . . C
H2A 0.0354 0.6186 -0.01 0.134 Uiso calc R 1 . . H
H2B 0.1334 0.6589 -0.0912 0.134 Uiso calc R 1 . . H
H2C 0.131 0.6796 0.0016 0.134 Uiso calc R 1 . . H
C32 0.1982(3) 0.2553(3) -0.0778(2) 0.0815(9) Uani d . 1 . . C
H32A 0.233 0.1824 -0.0445 0.122 Uiso calc R 1 . . H
H32B 0.1663 0.2634 -0.1357 0.122 Uiso calc R 1 . . H
H32C 0.1384 0.2707 -0.0364 0.122 Uiso calc R 1 . . H
C142 0.5695(3) -0.1653(3) 0.3470(2) 0.0845(9) Uani d . 1 . . C
H142 0.5368 -0.0943 0.329 0.101 Uiso calc R 1 . . H
C144 0.5424(4) -0.3537(4) 0.4113(2) 0.1086(14) Uani d . 1 . . C
H144 0.4943 -0.4087 0.4357 0.13 Uiso calc R 1 . . H
C21 0.0837(4) 0.1710(4) 0.2954(4) 0.144(2) Uani d . 1 . . C
H21A 0.0475 0.2348 0.2455 0.216 Uiso calc R 1 . . H
H21B 0.116 0.1904 0.3395 0.216 Uiso calc R 1 . . H
H21C 0.0279 0.1211 0.3299 0.216 Uiso calc R 1 . . H
C22 0.1272(4) 0.0960(4) 0.1767(3) 0.1203(16) Uani d . 1 . . C
H22A 0.0877 0.1615 0.1313 0.18 Uiso calc R 1 . . H
H22B 0.0742 0.0427 0.2086 0.18 Uiso calc R 1 . . H
H22C 0.1875 0.0693 0.1429 0.18 Uiso calc R 1 . . H
C143 0.4973(4) -0.2487(4) 0.3839(3) 0.1059(13) Uani d . 1 . . C
H143 0.4184 -0.2322 0.3896 0.127 Uiso calc R 1 . . H
C13 0.2691(3) 0.4285(3) 0.2984(2) 0.0876(10) Uani d . 1 . . C
C123 1.0889(3) -0.2356(3) 0.3064(5) 0.1206(17) Uani d . 1 . . C
H123 1.1378 -0.2667 0.2716 0.145 Uiso calc R 1 . . H
C11 0.1705(6) 0.5136(5) 0.2516(5) 0.189(3) Uani d . 1 . . C
H11A 0.1994 0.5722 0.1952 0.283 Uiso calc R 1 . . H
H11B 0.1343 0.5406 0.297 0.283 Uiso calc R 1 . . H
H11C 0.1156 0.4819 0.2332 0.283 Uiso calc R 1 . . H
C124 1.1237(3) -0.2416(3) 0.3925(4) 0.1185(17) Uani d . 1 . . C
H124 1.1946 -0.2771 0.4161 0.142 Uiso calc R 1 . . H
C24 0.2399(3) 0.0184(3) 0.3231(3) 0.162(3) Uani d . 1 . . C
H24A 0.2108 0.0057 0.3883 0.195 Uiso calc R 1 . . H
H24B 0.2301 -0.0441 0.3124 0.195 Uiso calc R 1 . . H
C14 0.3643(5) 0.4801(5) 0.3177(4) 0.155(2) Uani d . 1 . . C
H14A 0.3496 0.5584 0.2875 0.186 Uiso calc R 1 . . H
H14B 0.37 0.4558 0.3867 0.186 Uiso calc R 1 . . H
C12 0.2303(5) 0.3357(4) 0.3861(3) 0.159(3) Uani d . 1 . . C
H12A 0.2951 0.284 0.4132 0.239 Uiso calc R 1 . . H
H12B 0.176 0.3021 0.3691 0.239 Uiso calc R 1 . . H
H12C 0.1948 0.3608 0.4329 0.239 Uiso calc R 1 . . H

loop_
_atom_site_aniso_label
_atom_site_aniso_U_11
_atom_site_aniso_U_22
_atom_site_aniso_U_33
_atom_site_aniso_U_12
_atom_site_aniso_U_13
_atom_site_aniso_U_23
Ni1 0.0450(2) 0.04164(17) 0.04025(15) -0.00996(12) -0.00572(11) -0.01683(11)
O2 0.0523(10) 0.0461(8) 0.0549(8) -0.0122(7) -0.0032(7) -0.0181(6)
O31 0.0792(13) 0.0886(13) 0.0567(10) -0.0076(10) 0.0101(9) -0.0406(10)
O1 0.0459(9) 0.0507(9) 0.0719(10) -0.0092(7) -0.0037(8) -0.0186(8)
N4 0.0457(10) 0.0483(9) 0.0430(8) -0.0121(8) -0.0075(7) -0.0125(7)
N1 0.0773(15) 0.0646(12) 0.0441(9) -0.0251(10) 0.0017(9) -0.0285(9)
N3 0.0546(12) 0.0541(10) 0.0443(9) -0.0073(9) -0.0087(8) -0.0248(8)
O21 0.0698(13) 0.0733(13) 0.1015(16) -0.0246(10) -0.0226(11) 0.0322(11)
N2 0.0469(11) 0.0482(10) 0.0503(9) -0.0173(8) -0.0059(8) -0.0127(8)
C111 0.0450(12) 0.0635(13) 0.0518(11) -0.0102(10) -0.0057(9) -0.0258(10)
C36 0.0497(13) 0.0576(13) 0.0578(13) -0.0090(11) 0.0020(10) -0.0233(10)
O11 0.131(2) 0.142(2) 0.0796(14) -0.0726(17) 0.0003(13) -0.0700(15)
C116 0.0645(16) 0.0745(16) 0.0465(12) -0.0072(13) -0.0011(11) -0.0213(11)
C16 0.0643(16) 0.0727(16) 0.0584(13) -0.0276(13) -0.0128(11) -0.0243(11)
C131 0.0597(15) 0.0607(14) 0.0627(13) -0.0160(11) 0.0084(11) -0.0367(11)
C115 0.078(2) 0.101(2) 0.0527(14) 0.0071(17) -0.0043(13) -0.0411(14)
C132 0.0668(17) 0.0629(15) 0.0733(16) -0.0114(13) -0.0012(13) -0.0350(13)
C26 0.0529(14) 0.0558(13) 0.0549(13) -0.0127(11) -0.0138(10) -0.0024(10)
C15 0.092(2) 0.0709(15) 0.0431(11) -0.0360(14) -0.0083(12) -0.0237(10)
C136 0.0768(19) 0.101(2) 0.0648(16) -0.0315(17) 0.0155(14) -0.0409(16)
C141 0.0751(18) 0.0712(16) 0.0506(12) -0.0331(13) 0.0064(11) -0.0246(11)
C112 0.0547(14) 0.0724(15) 0.0629(14) -0.0195(12) 0.0016(11) -0.0358(12)
C35 0.0641(16) 0.0485(12) 0.0462(11) -0.0119(11) 0.0045(10) -0.0233(9)
C121 0.0541(15) 0.0514(13) 0.0789(16) -0.0158(11) 0.0087(12) -0.0258(12)
C134 0.134(3) 0.083(2) 0.0569(16) -0.013(2) -0.0008(19) -0.0340(15)
C1 0.0506(15) 0.0508(12) 0.0620(13) -0.0056(11) -0.0072(11) -0.0204(10)
C113 0.0615(16) 0.0703(16) 0.0903(19) -0.0084(13) -0.0156(14) -0.0434(15)
C23 0.0562(15) 0.0617(14) 0.0587(13) -0.0271(12) -0.0066(11) -0.0090(11)
C33 0.0812(17) 0.0680(15) 0.0466(11) -0.0140(13) -0.0137(11) -0.0310(11)
C135 0.112(3) 0.102(2) 0.0657(18) -0.031(2) 0.0314(19) -0.0374(17)
C146 0.110(2) 0.0660(16) 0.0520(13) -0.0348(16) -0.0080(14) -0.0216(11)
B1 0.0550(16) 0.0577(15) 0.0592(14) -0.0191(13) 0.0039(12) -0.0283(12)
C126 0.0567(17) 0.0653(16) 0.0821(19) -0.0126(13) -0.0027(14) -0.0143(13)
C25 0.0563(15) 0.0529(13) 0.0503(12) -0.0136(11) -0.0114(10) -0.0018(9)
C114 0.0730(18) 0.098(2) 0.0804(19) 0.0049(17) -0.0178(15) -0.0598(18)
C125 0.072(2) 0.088(2) 0.114(3) -0.0166(19) -0.021(2) -0.008(2)
C133 0.098(2) 0.0749(19) 0.087(2) 0.0008(17) -0.0206(18) -0.0447(17)
C122 0.081(2) 0.072(2) 0.127(3) -0.0075(18) 0.008(2) -0.052(2)
C34 0.117(3) 0.119(3) 0.0575(16) -0.032(2) 0.0029(16) -0.0518(17)
C31 0.142(3) 0.0772(19) 0.0648(17) -0.0125(19) -0.0489(18) -0.0219(14)
C145 0.146(3) 0.0739(18) 0.0514(14) -0.045(2) -0.0088(18) -0.0187(13)
C2 0.072(2) 0.0526(15) 0.122(3) 0.0032(14) -0.0152(18) -0.0174(16)
C32 0.099(2) 0.087(2) 0.0747(18) -0.0289(17) -0.0166(16) -0.0418(16)
C142 0.073(2) 0.105(2) 0.082(2) -0.0426(18) 0.0153(16) -0.0400(18)
C144 0.152(4) 0.126(3) 0.0567(17) -0.095(3) 0.009(2) -0.0273(18)
C21 0.106(3) 0.172(5) 0.192(5) -0.081(3) 0.076(3) -0.112(4)
C22 0.151(4) 0.142(3) 0.091(2) -0.105(3) 0.006(2) -0.047(2)
C143 0.097(3) 0.145(4) 0.082(2) -0.073(3) 0.0186(19) -0.041(2)
C13 0.120(3) 0.102(2) 0.0694(17) -0.037(2) 0.0174(18) -0.0601(17)
C123 0.071(3) 0.074(2) 0.211(6) -0.007(2) 0.030(3) -0.064(3)
C11 0.237(7) 0.204(6) 0.183(5) 0.064(5) -0.022(5) -0.160(5)
C124 0.067(2) 0.069(2) 0.183(5) -0.0037(18) -0.010(3) -0.020(3)
C24 0.080(2) 0.120(3) 0.163(4) -0.054(2) -0.041(3) 0.075(3)
C14 0.180(5) 0.238(6) 0.139(4) -0.124(4) 0.068(3) -0.153(4)
C12 0.247(7) 0.191(5) 0.077(2) -0.128(5) 0.076(3) -0.079(3)

loop_
_atom_type_symbol
_atom_type_description
_atom_type_scat_dispersion_real
_atom_type_scat_dispersion_imag
_atom_type_scat_source
C C 0.0033 0.0016 'International Tables Vol C Tables 4.2.6.8 and 6.1.1.4'
H H 0.0000 0.0000 'International Tables Vol C Tables 4.2.6.8 and 6.1.1.4'
N N 0.0061 0.0033 'International Tables Vol C Tables 4.2.6.8 and 6.1.1.4'
O O 0.0106 0.0060 'International Tables Vol C Tables 4.2.6.8 and 6.1.1.4'
Ni Ni 0.3393 1.1124 'International Tables Vol C Tables 4.2.6.8 and 6.1.1.4'
B B 0.0013 0.0007 'International Tables Vol C Tables 4.2.6.8 and 6.1.1.4'

loop_
_geom_angle_atom_site_label_1
_geom_angle_atom_site_label_2
_geom_angle_atom_site_label_3
_geom_angle
_geom_angle_site_symmetry_1
_geom_angle_site_symmetry_3
_geom_angle_publ_flag
N2 Ni1 O1 109.01(8) . . ?
N2 Ni1 N3 96.49(8) . . ?
O1 Ni1 N3 100.21(8) . . ?
N2 Ni1 O2 171.10(7) . . ?
O1 Ni1 O2 62.81(7) . . ?
N3 Ni1 O2 88.75(7) . . ?
N2 Ni1 N1 93.10(8) . . ?
O1 Ni1 N1 98.41(8) . . ?
N3 Ni1 N1 154.96(8) . . ?
O2 Ni1 N1 85.01(8) . . ?
N2 Ni1 N4 82.94(7) . . ?
O1 Ni1 N4 167.78(7) . . ?
N3 Ni1 N4 80.42(7) . . ?
O2 Ni1 N4 105.10(7) . . ?
N1 Ni1 N4 77.88(8) . . ?
N2 Ni1 C1 140.54(8) . . ?
O1 Ni1 C1 31.67(7) . . ?
N3 Ni1 C1 95.49(8) . . ?
O2 Ni1 C1 31.14(7) . . ?
N1 Ni1 C1 91.61(9) . . ?
N4 Ni1 C1 136.20(8) . . ?
C1 O2 Ni1 86.98(13) . . ?
C35 O31 C34 104.3(2) . . ?
C1 O1 Ni1 90.51(15) . . ?
C16 N4 C36 111.55(18) . . ?
C16 N4 C26 111.01(18) . . ?
C36 N4 C26 112.7(2) . . ?
C16 N4 Ni1 104.64(15) . . ?
C36 N4 Ni1 109.93(13) . . ?
C26 N4 Ni1 106.56(14) . . ?
C15 N1 C13 106.8(2) . . ?
C15 N1 Ni1 108.81(15) . . ?
C13 N1 Ni1 142.9(2) . . ?
C35 N3 C33 106.76(19) . . ?
C35 N3 Ni1 112.26(14) . . ?
C33 N3 Ni1 140.25(16) . . ?
C25 O21 C24 105.5(2) . . ?
C25 N2 C23 107.40(19) . . ?
C25 N2 Ni1 111.51(15) . . ?
C23 N2 Ni1 140.74(15) . . ?
C112 C111 C116 114.7(2) . . ?
C112 C111 B1 120.5(2) . . ?
C116 C111 B1 124.6(2) . . ?
N4 C36 C35 109.83(19) . . ?
N4 C36 H36A 109.7 . . ?
C35 C36 H36A 109.7 . . ?
N4 C36 H36B 109.7 . . ?
C35 C36 H36B 109.7 . . ?
H36A C36 H36B 108.2 . . ?
C15 O11 C14 104.6(3) . . ?
C115 C116 C111 122.0(3) . . ?
C115 C116 H116 119 . . ?
C111 C116 H116 119 . . ?
N4 C16 C15 107.99(19) . . ?
N4 C16 H16A 110.1 . . ?
C15 C16 H16A 110.1 . . ?
N4 C16 H16B 110.1 . . ?
C15 C16 H16B 110.1 . . ?
H16A C16 H16B 108.4 . . ?
C136 C131 C132 114.6(3) . . ?
C136 C131 B1 122.9(2) . . ?
C132 C131 B1 122.4(2) . . ?
C116 C115 C114 121.1(3) . . ?
C116 C115 H115 119.4 . . ?
C114 C115 H115 119.4 . . ?
C133 C132 C131 122.1(3) . . ?
C133 C132 H132 119 . . ?
C131 C132 H132 119 . . ?
C25 C26 N4 111.83(19) . . ?
C25 C26 H26A 109.3 . . ?
N4 C26 H26A 109.3 . . ?
C25 C26 H26B 109.3 . . ?
N4 C26 H26B 109.3 . . ?
H26A C26 H26B 107.9 . . ?
N1 C15 O11 119.5(3) . . ?
N1 C15 C16 124.5(2) . . ?
O11 C15 C16 116.0(2) . . ?
C131 C136 C135 122.6(3) . . ?
C131 C136 H136 118.7 . . ?
C135 C136 H136 118.7 . . ?
C146 C141 C142 114.9(3) . . ?
C146 C141 B1 123.4(3) . . ?
C142 C141 B1 121.6(3) . . ?
C113 C112 C111 123.3(2) . . ?
C113 C112 H112 118.4 . . ?
C111 C112 H112 118.4 . . ?
N3 C35 O31 120.3(2) . . ?
N3 C35 C36 125.50(19) . . ?
O31 C35 C36 114.2(2) . . ?
C122 C121 C126 114.7(3) . . ?
C122 C121 B1 123.2(3) . . ?
C126 C121 B1 121.9(2) . . ?
C135 C134 C133 118.3(3) . . ?
C135 C134 H134 120.9 . . ?
C133 C134 H134 120.9 . . ?
O2 C1 O1 119.7(2) . . ?
O2 C1 C2 120.4(2) . . ?
O1 C1 C2 119.9(2) . . ?
O2 C1 Ni1 61.88(12) . . ?
O1 C1 Ni1 57.82(12) . . ?
C2 C1 Ni1 177.7(2) . . ?
C114 C113 C112 120.3(3) . . ?
C114 C113 H113 119.8 . . ?
C112 C113 H113 119.8 . . ?
N2 C23 C24 102.2(2) . . ?
N2 C23 C22 110.3(2) . . ?
C24 C23 C22 111.4(4) . . ?
N2 C23 C21 110.7(2) . . ?
C24 C23 C21 113.3(4) . . ?
C22 C23 C21 108.8(3) . . ?
N3 C33 C32 110.1(2) . . ?
N3 C33 C31 109.64(19) . . ?
C32 C33 C31 110.1(3) . . ?
N3 C33 C34 101.9(2) . . ?
C32 C33 C34 112.7(2) . . ?
C31 C33 C34 112.0(3) . . ?
C134 C135 C136 121.5(3) . . ?
C134 C135 H135 119.2 . . ?
C136 C135 H135 119.2 . . ?
C141 C146 C145 122.3(4) . . ?
C141 C146 H146 118.9 . . ?
C145 C146 H146 118.9 . . ?
C111 B1 C121 107.71(19) . . ?
C111 B1 C131 107.1(2) . . ?
C121 B1 C131 112.7(2) . . ?
C111 B1 C141 112.3(2) . . ?
C121 B1 C141 107.9(2) . . ?
C131 B1 C141 109.15(19) . . ?
C125 C126 C121 124.2(3) . . ?
C125 C126 H126 117.9 . . ?
C121 C126 H126 117.9 . . ?
N2 C25 O21 118.2(2) . . ?
N2 C25 C26 125.4(2) . . ?
O21 C25 C26 116.4(2) . . ?
C113 C114 C115 118.5(3) . . ?
C113 C114 H114 120.7 . . ?
C115 C114 H114 120.7 . . ?
C126 C125 C124 120.1(4) . . ?
C126 C125 H125 119.9 . . ?
C124 C125 H125 119.9 . . ?
C134 C133 C132 121.0(3) . . ?
C134 C133 H133 119.5 . . ?
C132 C133 H133 119.5 . . ?
C121 C122 C123 121.9(4) . . ?
C121 C122 H122 119.1 . . ?
C123 C122 H122 119.1 . . ?
O31 C34 C33 106.5(2) . . ?
O31 C34 H34A 110.4 . . ?
C33 C34 H34A 110.4 . . ?
O31 C34 H34B 110.4 . . ?
C33 C34 H34B 110.4 . . ?
H34A C34 H34B 108.6 . . ?
C33 C31 H31A 109.5 . . ?
C33 C31 H31B 109.5 . . ?
H31A C31 H31B 109.5 . . ?
C33 C31 H31C 109.5 . . ?
H31A C31 H31C 109.5 . . ?
H31B C31 H31C 109.5 . . ?
C144 C145 C146 120.1(4) . . ?
C144 C145 H145 120 . . ?
C146 C145 H145 120 . . ?
C1 C2 H2A 109.5 . . ?
C1 C2 H2B 109.5 . . ?
H2A C2 H2B 109.5 . . ?
C1 C2 H2C 109.5 . . ?
H2A C2 H2C 109.5 . . ?
H2B C2 H2C 109.5 . . ?
C33 C32 H32A 109.5 . . ?
C33 C32 H32B 109.5 . . ?
H32A C32 H32B 109.5 . . ?
C33 C32 H32C 109.5 . . ?
H32A C32 H32C 109.5 . . ?
H32B C32 H32C 109.5 . . ?
C143 C142 C141 122.4(4) . . ?
C143 C142 H142 118.8 . . ?
C141 C142 H142 118.8 . . ?
C145 C144 C143 119.9(3) . . ?
C145 C144 H144 120 . . ?
C143 C144 H144 120 . . ?
C23 C21 H21A 109.5 . . ?
C23 C21 H21B 109.5 . . ?
H21A C21 H21B 109.5 . . ?
C23 C21 H21C 109.5 . . ?
H21A C21 H21C 109.5 . . ?
H21B C21 H21C 109.5 . . ?
C23 C22 H22A 109.5 . . ?
C23 C22 H22B 109.5 . . ?
H22A C22 H22B 109.5 . . ?
C23 C22 H22C 109.5 . . ?
H22A C22 H22C 109.5 . . ?
H22B C22 H22C 109.5 . . ?
C144 C143 C142 120.3(4) . . ?
C144 C143 H143 119.8 . . ?
C142 C143 H143 119.8 . . ?
C12 C13 N1 109.4(3) . . ?
C12 C13 C11 112.2(5) . . ?
N1 C13 C11 109.3(3) . . ?
C12 C13 C14 112.6(4) . . ?
N1 C13 C14 102.4(3) . . ?
C11 C13 C14 110.4(4) . . ?
C124 C123 C122 121.3(4) . . ?
C124 C123 H123 119.4 . . ?
C122 C123 H123 119.4 . . ?
C13 C11 H11A 109.5 . . ?
C13 C11 H11B 109.5 . . ?
H11A C11 H11B 109.5 . . ?
C13 C11 H11C 109.5 . . ?
H11A C11 H11C 109.5 . . ?
H11B C11 H11C 109.5 . . ?
C125 C124 C123 117.9(4) . . ?
C125 C124 H124 121.1 . . ?
C123 C124 H124 121.1 . . ?
O21 C24 C23 106.6(2) . . ?
O21 C24 H24A 110.4 . . ?
C23 C24 H24A 110.4 . . ?
O21 C24 H24B 110.4 . . ?
C23 C24 H24B 110.4 . . ?
H24A C24 H24B 108.6 . . ?
O11 C14 C13 105.1(3) . . ?
O11 C14 H14A 110.7 . . ?
C13 C14 H14A 110.7 . . ?
O11 C14 H14B 110.7 . . ?
C13 C14 H14B 110.7 . . ?
H14A C14 H14B 108.8 . . ?
C13 C12 H12A 109.5 . . ?
C13 C12 H12B 109.5 . . ?
H12A C12 H12B 109.5 . . ?
C13 C12 H12C 109.5 . . ?
H12A C12 H12C 109.5 . . ?
H12B C12 H12C 109.5 . . ?

loop_
_geom_bond_atom_site_label_1
_geom_bond_atom_site_label_2
_geom_bond_site_symmetry_2
_geom_bond_distance
_geom_bond_publ_flag
Ni1 N2 . 2.0561(19) ?
Ni1 O1 . 2.0526(19) ?
Ni1 N3 . 2.1092(19) ?
Ni1 O2 . 2.1418(17) ?
Ni1 N1 . 2.1597(19) ?
Ni1 N4 . 2.180(2) ?
Ni1 C1 . 2.425(3) ?
O2 C1 . 1.256(3) ?
O31 C35 . 1.346(3) ?
O31 C34 . 1.451(4) ?
O1 C1 . 1.273(3) ?
N4 C16 . 1.492(3) ?
N4 C36 . 1.486(3) ?
N4 C26 . 1.491(3) ?
N1 C15 . 1.257(3) ?
N1 C13 . 1.504(3) ?
N3 C35 . 1.266(3) ?
N3 C33 . 1.505(3) ?
O21 C25 . 1.338(3) ?
O21 C24 . 1.449(4) ?
N2 C25 . 1.268(3) ?
N2 C23 . 1.507(3) ?
C111 C112 . 1.409(3) ?
C111 C116 . 1.412(3) ?
C111 B1 . 1.664(4) ?
C36 C35 . 1.502(3) ?
C36 H36A . 0.97 ?
C36 H36B . 0.97 ?
O11 C15 . 1.352(3) ?
O11 C14 . 1.460(5) ?
C116 C115 . 1.387(4) ?
C116 H116 . 0.93 ?
C16 C15 . 1.497(4) ?
C16 H16A . 0.97 ?
C16 H16B . 0.97 ?
C131 C136 . 1.404(4) ?
C131 C132 . 1.385(4) ?
C131 B1 . 1.669(4) ?
C115 C114 . 1.386(4) ?
C115 H115 . 0.93 ?
C132 C133 . 1.409(4) ?
C132 H132 . 0.93 ?
C26 C25 . 1.493(4) ?
C26 H26A . 0.97 ?
C26 H26B . 0.97 ?
C136 C135 . 1.394(4) ?
C136 H136 . 0.93 ?
C141 C146 . 1.402(4) ?
C141 C142 . 1.422(4) ?
C141 B1 . 1.662(3) ?
C112 C113 . 1.383(4) ?
C112 H112 . 0.93 ?
C121 C122 . 1.403(4) ?
C121 C126 . 1.405(4) ?
C121 B1 . 1.649(4) ?
C134 C135 . 1.339(5) ?
C134 C133 . 1.372(5) ?
C134 H134 . 0.93 ?
C1 C2 . 1.507(4) ?
C113 C114 . 1.377(4) ?
C113 H113 . 0.93 ?
C23 C24 . 1.501(4) ?
C23 C22 . 1.496(4) ?
C23 C21 . 1.503(5) ?
C33 C32 . 1.527(4) ?
C33 C31 . 1.533(4) ?
C33 C34 . 1.538(4) ?
C135 H135 . 0.93 ?
C146 C145 . 1.416(4) ?
C146 H146 . 0.93 ?
C126 C125 . 1.361(5) ?
C126 H126 . 0.93 ?
C114 H114 . 0.93 ?
C125 C124 . 1.387(6) ?
C125 H125 . 0.93 ?
C133 H133 . 0.93 ?
C122 C123 . 1.382(6) ?
C122 H122 . 0.93 ?
C34 H34A . 0.97 ?
C34 H34B . 0.97 ?
C31 H31A . 0.96 ?
C31 H31B . 0.96 ?
C31 H31C . 0.96 ?
C145 C144 . 1.378(6) ?
C145 H145 . 0.93 ?
C2 H2A . 0.96 ?
C2 H2B . 0.96 ?
C2 H2C . 0.96 ?
C32 H32A . 0.96 ?
C32 H32B . 0.96 ?
C32 H32C . 0.96 ?
C142 C143 . 1.405(4) ?
C142 H142 . 0.93 ?
C144 C143 . 1.363(6) ?
C144 H144 . 0.93 ?
C21 H21A . 0.96 ?
C21 H21B . 0.96 ?
C21 H21C . 0.96 ?
C22 H22A . 0.96 ?
C22 H22B . 0.96 ?
C22 H22C . 0.96 ?
C143 H143 . 0.93 ?
C13 C12 . 1.479(5) ?
C13 C11 . 1.518(7) ?
C13 C14 . 1.530(5) ?
C123 C124 . 1.393(7) ?
C123 H123 . 0.93 ?
C11 H11A . 0.96 ?
C11 H11B . 0.96 ?
C11 H11C . 0.96 ?
C124 H124 . 0.93 ?
C24 H24A . 0.97 ?
C24 H24B . 0.97 ?
C14 H14A . 0.97 ?
C14 H14B . 0.97 ?
C12 H12A . 0.96 ?
C12 H12B . 0.96 ?
C12 H12C . 0.96 ?

loop_
_geom_torsion_atom_site_label_1
_geom_torsion_atom_site_label_2
_geom_torsion_atom_site_label_3
_geom_torsion_atom_site_label_4
_geom_torsion
_geom_torsion_site_symmetry_1
_geom_torsion_site_symmetry_2
_geom_torsion_site_symmetry_3
_geom_torsion_site_symmetry_4
_geom_torsion_publ_flag
N2 Ni1 O2 C1 -23.4(4) . . . . ?
O1 Ni1 O2 C1 0.63(13) . . . . ?
N3 Ni1 O2 C1 102.78(14) . . . . ?
N1 Ni1 O2 C1 -101.49(14) . . . . ?
N4 Ni1 O2 C1 -177.49(13) . . . . ?
N2 Ni1 O1 C1 175.56(14) . . . . ?
N3 Ni1 O1 C1 -83.87(15) . . . . ?
O2 Ni1 O1 C1 -0.62(13) . . . . ?
N1 Ni1 O1 C1 79.31(15) . . . . ?
N4 Ni1 O1 C1 8.0(4) . . . . ?
N2 Ni1 N4 C16 -129.46(14) . . . . ?
O1 Ni1 N4 C16 38.7(4) . . . . ?
N3 Ni1 N4 C16 132.70(14) . . . . ?
O2 Ni1 N4 C16 46.63(14) . . . . ?
N1 Ni1 N4 C16 -34.74(14) . . . . ?
C1 Ni1 N4 C16 44.75(18) . . . . ?
N2 Ni1 N4 C36 110.64(15) . . . . ?
O1 Ni1 N4 C36 -81.2(4) . . . . ?
N3 Ni1 N4 C36 12.80(14) . . . . ?
O2 Ni1 N4 C36 -73.27(15) . . . . ?
N1 Ni1 N4 C36 -154.64(15) . . . . ?
C1 Ni1 N4 C36 -75.15(18) . . . . ?
N2 Ni1 N4 C26 -11.80(15) . . . . ?
O1 Ni1 N4 C26 156.4(3) . . . . ?
N3 Ni1 N4 C26 -109.64(16) . . . . ?
O2 Ni1 N4 C26 164.29(14) . . . . ?
N1 Ni1 N4 C26 82.92(16) . . . . ?
C1 Ni1 N4 C26 162.41(15) . . . . ?
N2 Ni1 N1 C15 108.23(19) . . . . ?
O1 Ni1 N1 C15 -142.03(18) . . . . ?
N3 Ni1 N1 C15 -4.3(3) . . . . ?
O2 Ni1 N1 C15 -80.50(18) . . . . ?
N4 Ni1 N1 C15 26.14(18) . . . . ?
C1 Ni1 N1 C15 -110.96(19) . . . . ?
N2 Ni1 N1 C13 -88.2(3) . . . . ?
O1 Ni1 N1 C13 21.5(3) . . . . ?
N3 Ni1 N1 C13 159.2(3) . . . . ?
O2 Ni1 N1 C13 83.0(3) . . . . ?
N4 Ni1 N1 C13 -170.3(3) . . . . ?
C1 Ni1 N1 C13 52.6(3) . . . . ?
N2 Ni1 N3 C35 -90.99(16) . . . . ?
O1 Ni1 N3 C35 158.30(15) . . . . ?
O2 Ni1 N3 C35 96.23(16) . . . . ?
N1 Ni1 N3 C35 20.9(3) . . . . ?
N4 Ni1 N3 C35 -9.31(15) . . . . ?
C1 Ni1 N3 C35 126.67(16) . . . . ?
N2 Ni1 N3 C33 100.6(2) . . . . ?
O1 Ni1 N3 C33 -10.1(2) . . . . ?
O2 Ni1 N3 C33 -72.1(2) . . . . ?
N1 Ni1 N3 C33 -147.5(2) . . . . ?
N4 Ni1 N3 C33 -177.7(2) . . . . ?
C1 Ni1 N3 C33 -41.7(2) . . . . ?
O1 Ni1 N2 C25 -168.33(18) . . . . ?
N3 Ni1 N2 C25 88.50(19) . . . . ?
O2 Ni1 N2 C25 -145.8(4) . . . . ?
N1 Ni1 N2 C25 -68.33(19) . . . . ?
N4 Ni1 N2 C25 9.04(18) . . . . ?
C1 Ni1 N2 C25 -164.66(17) . . . . ?
O1 Ni1 N2 C23 3.7(3) . . . . ?
N3 Ni1 N2 C23 -99.4(2) . . . . ?
O2 Ni1 N2 C23 26.3(5) . . . . ?
N1 Ni1 N2 C23 103.7(3) . . . . ?
N4 Ni1 N2 C23 -178.9(3) . . . . ?
C1 Ni1 N2 C23 7.4(3) . . . . ?
C16 N4 C36 C35 -129.4(2) . . . . ?
C26 N4 C36 C35 104.9(2) . . . . ?
Ni1 N4 C36 C35 -13.8(2) . . . . ?
C112 C111 C116 C115 1.2(4) . . . . ?
B1 C111 C116 C115 175.8(2) . . . . ?
C36 N4 C16 C15 156.5(2) . . . . ?
C26 N4 C16 C15 -76.9(2) . . . . ?
Ni1 N4 C16 C15 37.7(2) . . . . ?
C111 C116 C115 C114 -1.9(4) . . . . ?
C136 C131 C132 C133 -0.7(4) . . . . ?
B1 C131 C132 C133 175.5(2) . . . . ?
C16 N4 C26 C25 125.9(2) . . . . ?
C36 N4 C26 C25 -108.1(2) . . . . ?
Ni1 N4 C26 C25 12.5(3) . . . . ?
C13 N1 C15 O11 -2.0(3) . . . . ?
Ni1 N1 C15 O11 167.7(2) . . . . ?
C13 N1 C15 C16 178.4(3) . . . . ?
Ni1 N1 C15 C16 -11.8(3) . . . . ?
C14 O11 C15 N1 -6.4(4) . . . . ?
C14 O11 C15 C16 173.1(3) . . . . ?
N4 C16 C15 N1 -19.0(3) . . . . ?
N4 C16 C15 O11 161.5(2) . . . . ?
C132 C131 C136 C135 0.5(4) . . . . ?
B1 C131 C136 C135 -175.6(3) . . . . ?
C116 C111 C112 C113 0.6(4) . . . . ?
B1 C111 C112 C113 -174.3(2) . . . . ?
C33 N3 C35 O31 -1.2(3) . . . . ?
Ni1 N3 C35 O31 -173.43(17) . . . . ?
C33 N3 C35 C36 176.3(2) . . . . ?
Ni1 N3 C35 C36 4.1(3) . . . . ?
C34 O31 C35 N3 -1.7(3) . . . . ?
C34 O31 C35 C36 -179.5(2) . . . . ?
N4 C36 C35 N3 7.2(3) . . . . ?
N4 C36 C35 O31 -175.16(19) . . . . ?
Ni1 O2 C1 O1 -1.0(2) . . . . ?
Ni1 O2 C1 C2 179.6(3) . . . . ?
Ni1 O1 C1 O2 1.1(2) . . . . ?
Ni1 O1 C1 C2 -179.5(2) . . . . ?
N2 Ni1 C1 O2 174.45(11) . . . . ?
O1 Ni1 C1 O2 -178.9(2) . . . . ?
N3 Ni1 C1 O2 -78.37(13) . . . . ?
N1 Ni1 C1 O2 77.59(14) . . . . ?
N4 Ni1 C1 O2 3.50(19) . . . . ?
N2 Ni1 C1 O1 -6.6(2) . . . . ?
N3 Ni1 C1 O1 100.56(14) . . . . ?
O2 Ni1 C1 O1 178.9(2) . . . . ?
N1 Ni1 C1 O1 -103.47(15) . . . . ?
N4 Ni1 C1 O1 -177.56(12) . . . . ?
N2 Ni1 C1 C2 4(6) . . . . ?
O1 Ni1 C1 C2 11(5) . . . . ?
N3 Ni1 C1 C2 111(5) . . . . ?
O2 Ni1 C1 C2 -170(6) . . . . ?
N1 Ni1 C1 C2 -93(5) . . . . ?
N4 Ni1 C1 C2 -167(5) . . . . ?
C111 C112 C113 C114 -1.7(4) . . . . ?
C25 N2 C23 C24 2.3(4) . . . . ?
Ni1 N2 C23 C24 -169.9(3) . . . . ?
C25 N2 C23 C22 -116.2(3) . . . . ?
Ni1 N2 C23 C22 71.5(4) . . . . ?
C25 N2 C23 C21 123.3(3) . . . . ?
Ni1 N2 C23 C21 -49.0(4) . . . . ?
C35 N3 C33 C32 123.2(2) . . . . ?
Ni1 N3 C33 C32 -68.1(3) . . . . ?
C35 N3 C33 C31 -115.6(3) . . . . ?
Ni1 N3 C33 C31 53.2(3) . . . . ?
C35 N3 C33 C34 3.3(3) . . . . ?
Ni1 N3 C33 C34 172.0(2) . . . . ?
C133 C134 C135 C136 0.7(5) . . . . ?
C131 C136 C135 C134 -0.6(5) . . . . ?
C142 C141 C146 C145 -0.8(4) . . . . ?
B1 C141 C146 C145 -177.8(2) . . . . ?
C112 C111 B1 C121 75.6(3) . . . . ?
C116 C111 B1 C121 -98.7(3) . . . . ?
C112 C111 B1 C131 -45.9(3) . . . . ?
C116 C111 B1 C131 139.8(2) . . . . ?
C112 C111 B1 C141 -165.7(2) . . . . ?
C116 C111 B1 C141 20.0(3) . . . . ?
C122 C121 B1 C111 -154.0(3) . . . . ?
C126 C121 B1 C111 31.4(3) . . . . ?
C122 C121 B1 C131 -36.1(3) . . . . ?
C126 C121 B1 C131 149.4(2) . . . . ?
C122 C121 B1 C141 84.5(3) . . . . ?
C126 C121 B1 C141 -90.0(3) . . . . ?
C136 C131 B1 C111 87.7(3) . . . . ?
C132 C131 B1 C111 -88.1(3) . . . . ?
C136 C131 B1 C121 -30.6(3) . . . . ?
C132 C131 B1 C121 153.6(2) . . . . ?
C136 C131 B1 C141 -150.5(3) . . . . ?
C132 C131 B1 C141 33.7(3) . . . . ?
C146 C141 B1 C111 -141.3(2) . . . . ?
C142 C141 B1 C111 41.9(3) . . . . ?
C146 C141 B1 C121 -22.7(3) . . . . ?
C142 C141 B1 C121 160.5(2) . . . . ?
C146 C141 B1 C131 100.1(3) . . . . ?
C142 C141 B1 C131 -76.7(3) . . . . ?
C122 C121 C126 C125 -2.0(4) . . . . ?
B1 C121 C126 C125 173.0(3) . . . . ?
C23 N2 C25 O21 -0.6(3) . . . . ?
Ni1 N2 C25 O21 174.2(2) . . . . ?
C23 N2 C25 C26 -179.0(3) . . . . ?
Ni1 N2 C25 C26 -4.3(3) . . . . ?
C24 O21 C25 N2 -1.5(5) . . . . ?
C24 O21 C25 C26 177.0(4) . . . . ?
N4 C26 C25 N2 -6.5(4) . . . . ?
N4 C26 C25 O21 175.0(2) . . . . ?
C112 C113 C114 C115 1.1(4) . . . . ?
C116 C115 C114 C113 0.7(4) . . . . ?
C121 C126 C125 C124 1.2(5) . . . . ?
C135 C134 C133 C132 -0.8(5) . . . . ?
C131 C132 C133 C134 0.8(4) . . . . ?
C126 C121 C122 C123 1.3(4) . . . . ?
B1 C121 C122 C123 -173.6(3) . . . . ?
C35 O31 C34 C33 3.7(3) . . . . ?
N3 C33 C34 O31 -4.2(3) . . . . ?
C32 C33 C34 O31 -122.2(3) . . . . ?
C31 C33 C34 O31 112.9(3) . . . . ?
C141 C146 C145 C144 1.1(4) . . . . ?
C146 C141 C142 C143 0.2(4) . . . . ?
B1 C141 C142 C143 177.2(3) . . . . ?
C146 C145 C144 C143 -0.6(5) . . . . ?
C145 C144 C143 C142 0.0(5) . . . . ?
C141 C142 C143 C144 0.2(5) . . . . ?
C15 N1 C13 C12 -110.6(4) . . . . ?
Ni1 N1 C13 C12 85.7(5) . . . . ?
C15 N1 C13 C11 126.1(4) . . . . ?
Ni1 N1 C13 C11 -37.6(5) . . . . ?
C15 N1 C13 C14 9.1(4) . . . . ?
Ni1 N1 C13 C14 -154.7(3) . . . . ?
C121 C122 C123 C124 0.1(6) . . . . ?
C126 C125 C124 C123 0.3(6) . . . . ?
C122 C123 C124 C125 -1.0(6) . . . . ?
C25 O21 C24 C23 2.9(5) . . . . ?
N2 C23 C24 O21 -3.1(5) . . . . ?
C22 C23 C24 O21 114.6(4) . . . . ?
C21 C23 C24 O21 -122.3(4) . . . . ?
C15 O11 C14 C13 11.5(5) . . . . ?
C12 C13 C14 O11 105.0(4) . . . . ?
N1 C13 C14 O11 -12.4(5) . . . . ?
C11 C13 C14 O11 -128.7(4) . . . . ?
